data_7716920
loop_
_publ_author_name
'Besleaga, Iuliana'
'Fesenko, Anastasia A.'
'Paul, Anup'
'\<Sljuki\'c, Biljana'
'Rapta, Peter'
'Pombeiro, Armando J. L.'
'Shutalev, Anatoly D.'
'Arion, Vladimir B.'

_publ_section_title
;
 Nickel(ii) complexes with 14-membered bis-thiosemicarbazide and
 bis-isothiosemicarbazide ligands: synthesis, characterization and
 catalysis of oxygen evolution reaction
;
_journal_issue 38
_journal_name_full 'Dalton Transactions'
_journal_page_first 15826
_journal_page_last 15841
_journal_paper_doi 10.1039/D4DT02182G
_journal_volume 53
_journal_year 2024
_chemical_formula_moiety 'C20 H34 N6 S2'
_chemical_formula_sum 'C20 H34 N6 S2'
_chemical_formula_weight 422.65
_space_group_crystal_system triclinic
_space_group_IT_number 2
_space_group_name_Hall '-P 1'
_space_group_name_H-M_alt 'P -1'
_atom_sites_solution_hydrogens geom
_audit_creation_method SHELXL-2014
_audit_update_record
;
2024-01-09 deposited with the CCDC.	2024-08-21 downloaded from the CCDC.
;
_cell_angle_alpha 101.269(5)
_cell_angle_beta 103.562(6)
_cell_angle_gamma 93.900(6)
_cell_formula_units_Z 2
_cell_length_a 9.2324(7)
_cell_length_b 10.4294(7)
_cell_length_c 12.5483(8)
_cell_measurement_reflns_used 11890
_cell_measurement_temperature 300(2)
_cell_measurement_theta_max 71.78
_cell_measurement_theta_min 3.63
_cell_volume 1143.68(14)
_computing_cell_refinement
;
X-Area Recipe 1.36.0.0 (STOE, 2020)
;
_computing_data_collection
;
X-Area Pilatus3_SV 1.31.170.0 (STOE, 2020)
;
_computing_data_reduction
;
X-Area Integrate 1.78.3.0 (STOE, 2020)
X-Area LANA 1.83.8.0 (STOE, 2020)
;
_computing_publication_material
;
STOE & Cie GmbH, X-Area, software package for collecting single-crystal or
multi-domain crystal data on STOE area-detector diffractometers, for image 
processing, for the correction and scaling of reflection intensities and 
for outlier rejection, version 1.90, Darmstadt 2020
;
_diffrn_ambient_temperature 300(2)
_diffrn_measured_fraction_theta_full 0.944
_diffrn_measured_fraction_theta_max 0.930
_diffrn_measurement_device_type 'STOE STADIVARI'
_diffrn_measurement_method 'rotation method, \w scans'
_diffrn_radiation_type CuK\a
_diffrn_radiation_wavelength 1.54178
_diffrn_reflns_av_R_equivalents 0.0173
_diffrn_reflns_av_unetI/netI 0.0111
_diffrn_reflns_Laue_measured_fraction_full 0.944
_diffrn_reflns_Laue_measured_fraction_max 0.930
_diffrn_reflns_limit_h_max 7
_diffrn_reflns_limit_h_min -11
_diffrn_reflns_limit_k_max 11
_diffrn_reflns_limit_k_min -12
_diffrn_reflns_limit_l_max 13
_diffrn_reflns_limit_l_min -15
_diffrn_reflns_number 23743
_diffrn_reflns_point_group_measured_fraction_full 0.944
_diffrn_reflns_point_group_measured_fraction_max 0.930
_diffrn_reflns_theta_full 67.679
_diffrn_reflns_theta_max 71.455
_diffrn_reflns_theta_min 3.713
_exptl_absorpt_coefficient_mu 2.238
_exptl_absorpt_correction_T_max 0.7870
_exptl_absorpt_correction_T_min 0.7266
_exptl_absorpt_correction_type multi-scan
_exptl_absorpt_process_details SADABS
_exptl_crystal_colour colourless
_exptl_crystal_density_diffrn 1.227
_exptl_crystal_description block
_exptl_crystal_F_000 456
_exptl_crystal_size_max 0.130
_exptl_crystal_size_mid 0.110
_exptl_crystal_size_min 0.110
_refine_diff_density_max 0.492
_refine_diff_density_min -0.457
_refine_diff_density_rms 0.044
_refine_ls_extinction_method none
_refine_ls_goodness_of_fit_ref 1.056
_refine_ls_hydrogen_treatment constr
_refine_ls_matrix_type full
_refine_ls_number_parameters 257
_refine_ls_number_reflns 4154
_refine_ls_number_restraints 468
_refine_ls_restrained_S_all 1.162
_refine_ls_R_factor_all 0.0568
_refine_ls_R_factor_gt 0.0488
_refine_ls_shift/su_max 0.000
_refine_ls_shift/su_mean 0.000
_refine_ls_structure_factor_coef Fsqd
_refine_ls_weighting_details 'w=1/[\s^2^(Fo^2^)+(0.0766P)^2^+0.4731P] where P=(Fo^2^+2Fc^2^)/3'
_refine_ls_weighting_scheme calc
_refine_ls_wR_factor_gt 0.1389
_refine_ls_wR_factor_ref 0.1456
_reflns_Friedel_coverage 0.000
_reflns_number_gt 3510
_reflns_number_total 4154
_reflns_threshold_expression 'I > 2\s(I)'
_cod_data_source_file d4dt02182g2.cif
_cod_data_source_block iubem3
_cod_depositor_comments 'Adding full bibliography for 7716919--7716923.cif.'
_cod_database_code 7716920
_shelx_space_group_comment
;
The symmetry employed for this shelxl refinement is uniquely defined
by the following loop, which should always be used as a source of
symmetry information in preference to the above space-group names.
They are only intended as comments.
;
_shelx_estimated_absorpt_t_min 0.760
_shelx_estimated_absorpt_t_max 0.791
_shelxl_version_number 2014-3

loop_
_space_group_symop_operation_xyz
'x, y, z'
'-x, -y, -z'

loop_
_atom_site_label
_atom_site_type_symbol
_atom_site_fract_x
_atom_site_fract_y
_atom_site_fract_z
_atom_site_U_iso_or_equiv
_atom_site_adp_type
_atom_site_occupancy
_atom_site_site_symmetry_order
_atom_site_calc_flag
_atom_site_refinement_flags_posn
_atom_site_refinement_flags_adp
_atom_site_refinement_flags_occupancy
_atom_site_disorder_assembly
_atom_site_disorder_group
S1 S 0.71173(11) 0.28336(7) 0.10320(6) 0.0856(3) Uani 1 1 d . U . . .
S2 S 0.91834(7) 0.26170(6) 0.75546(5) 0.0600(2) Uani 1 1 d . U . . .
N1 N 0.6825(2) 0.46079(17) 0.40071(14) 0.0469(4) Uani 1 1 d . U . . .
N2 N 0.7263(2) 0.44167(18) 0.29865(14) 0.0537(4) Uani 1 1 d . U . . .
C3 C 0.6675(3) 0.3282(2) 0.23497(17) 0.0533(5) Uani 1 1 d . U . . .
N4 N 0.5787(2) 0.23737(18) 0.26019(15) 0.0537(5) Uani 1 1 d . U . . .
H4 H 0.5467 0.2616 0.3192 0.064 Uiso 1 1 calc R U . . .
C5 C 0.5308(3) 0.1015(2) 0.19741(17) 0.0512(5) Uani 1 1 d . U . . .
H5 H 0.6127 0.0682 0.1667 0.061 Uiso 1 1 calc R U . . .
C6 C 0.4955(3) 0.0155(2) 0.27698(19) 0.0530(5) Uani 1 1 d . U . . .
H6 H 0.3998 0.0351 0.2937 0.064 Uiso 1 1 calc R U . . .
C7 C 0.6138(3) 0.0310(2) 0.38662(18) 0.0501(5) Uani 1 1 d . U . . .
N8 N 0.6375(2) 0.13684(18) 0.46224(15) 0.0517(4) Uani 1 1 d . U . . .
N9 N 0.7470(2) 0.13178(18) 0.56034(15) 0.0530(4) Uani 1 1 d . U . . .
C10 C 0.7847(2) 0.2475(2) 0.62644(17) 0.0462(5) Uani 1 1 d . U . . .
N11 N 0.7301(2) 0.35942(17) 0.60586(14) 0.0497(4) Uani 1 1 d . U . . .
H11 H 0.6547 0.3502 0.5486 0.060 Uiso 1 1 calc R U . . .
C12 C 0.7829(3) 0.4938(2) 0.66859(16) 0.0472(5) Uani 1 1 d . U . . .
H12 H 0.8928 0.5050 0.6915 0.057 Uiso 1 1 calc R U . . .
C13 C 0.7297(2) 0.5892(2) 0.59156(16) 0.0459(5) Uani 1 1 d . U . . .
H13 H 0.6217 0.5930 0.5816 0.055 Uiso 1 1 calc R U . . .
C14 C 0.7639(2) 0.55337(19) 0.47744(16) 0.0420(4) Uani 1 1 d . U . . .
C15 C 0.3931(3) 0.0949(3) 0.1005(2) 0.0721(7) Uani 1 1 d . U . . .
H15A H 0.4161 0.1494 0.0519 0.108 Uiso 1 1 calc R U . . .
H15B H 0.3115 0.1256 0.1299 0.108 Uiso 1 1 calc R U . . .
H15C H 0.3650 0.0056 0.0589 0.108 Uiso 1 1 calc R U . . .
C16 C 0.7225(4) 0.5240(3) 0.7733(2) 0.0715(7) Uani 1 1 d . U . . .
H16A H 0.6150 0.5179 0.7512 0.107 Uiso 1 1 calc R U . . .
H16B H 0.7628 0.6113 0.8155 0.107 Uiso 1 1 calc R U . . .
H16C H 0.7519 0.4616 0.8190 0.107 Uiso 1 1 calc R U . . .
C17 C 0.8146(3) 0.7288(2) 0.6388(2) 0.0585(6) Uani 1 1 d . U . . .
H17A H 0.7517 0.7945 0.6160 0.070 Uiso 1 1 calc R U . . .
H17B H 0.8460 0.7470 0.7201 0.070 Uiso 1 1 calc R U . . .
C18 C 0.9508(3) 0.7293(2) 0.5891(2) 0.0634(6) Uani 1 1 d . U . . .
H18A H 0.9853 0.8179 0.5857 0.076 Uiso 1 1 calc R U . . .
H18B H 1.0324 0.6939 0.6340 0.076 Uiso 1 1 calc R U . . .
C19 C 0.8957(3) 0.6422(2) 0.47170(19) 0.0514(5) Uani 1 1 d . U . . .
H19A H 0.8654 0.6949 0.4163 0.062 Uiso 1 1 calc R U . . .
H19B H 0.9736 0.5914 0.4523 0.062 Uiso 1 1 calc R U . . .
C20 C 0.4834(3) -0.1330(2) 0.2246(2) 0.0680(7) Uani 1 1 d . U . . .
H20A H 0.3922 -0.1787 0.2317 0.082 Uiso 1 1 calc R U . . .
H20B H 0.4812 -0.1463 0.1455 0.082 Uiso 1 1 calc R U . . .
C21 C 0.6120(5) -0.1822(4) 0.2839(4) 0.1224(15) Uani 1 1 d . U . . .
H21A H 0.6837 -0.1934 0.2384 0.147 Uiso 1 1 calc R U . . .
H21B H 0.5819 -0.2678 0.2965 0.147 Uiso 1 1 calc R U . . .
C22 C 0.6839(4) -0.0931(3) 0.3922(2) 0.0722(7) Uani 1 1 d . U . . .
H22A H 0.7915 -0.0775 0.4020 0.087 Uiso 1 1 calc R U . . .
H22B H 0.6647 -0.1293 0.4538 0.087 Uiso 1 1 calc R U . . .
C23 C 0.8070(4) 0.4324(3) 0.0906(2) 0.0831(8) Uani 1 1 d . U . . .
H23A H 0.8789 0.4707 0.1615 0.100 Uiso 1 1 calc R U . . .
H23B H 0.8629 0.4111 0.0342 0.100 Uiso 1 1 calc R U . . .
C24 C 0.7085(6) 0.5318(4) 0.0599(3) 0.1200(13) Uani 1 1 d . U . . .
H24A H 0.7672 0.6058 0.0496 0.180 Uiso 1 1 calc R U . . .
H24B H 0.6600 0.5603 0.1187 0.180 Uiso 1 1 calc R U . . .
H24C H 0.6340 0.4940 -0.0087 0.180 Uiso 1 1 calc R U . . .
C25 C 0.9518(3) 0.0933(3) 0.7530(2) 0.0709(7) Uani 1 1 d . U . . .
H25A H 0.8567 0.0372 0.7300 0.085 Uiso 1 1 calc R U . . .
H25B H 1.0092 0.0653 0.6989 0.085 Uiso 1 1 calc R U . . .
C26 C 1.0358(5) 0.0797(4) 0.8666(3) 0.1139(13) Uani 1 1 d . U . . .
H26A H 1.0660 -0.0070 0.8618 0.171 Uiso 1 1 calc R U . . .
H26B H 0.9723 0.0936 0.9174 0.171 Uiso 1 1 calc R U . . .
H26C H 1.1230 0.1439 0.8936 0.171 Uiso 1 1 calc R U . . .

loop_
_atom_site_aniso_label
_atom_site_aniso_U_11
_atom_site_aniso_U_22
_atom_site_aniso_U_33
_atom_site_aniso_U_23
_atom_site_aniso_U_13
_atom_site_aniso_U_12
S1 0.1370(7) 0.0713(4) 0.0445(3) -0.0033(3) 0.0361(4) -0.0138(4)
S2 0.0716(4) 0.0536(3) 0.0463(3) 0.0140(2) -0.0025(3) 0.0003(3)
N1 0.0567(10) 0.0474(9) 0.0352(8) 0.0081(7) 0.0092(8) 0.0067(8)
N2 0.0742(12) 0.0517(10) 0.0335(8) 0.0073(7) 0.0137(8) 0.0020(9)
C3 0.0707(14) 0.0531(12) 0.0331(9) 0.0079(9) 0.0091(10) 0.0057(10)
N4 0.0723(12) 0.0488(10) 0.0354(8) 0.0025(7) 0.0117(8) 0.0031(9)
C5 0.0579(12) 0.0494(11) 0.0393(10) 0.0004(9) 0.0066(9) 0.0046(10)
C6 0.0555(12) 0.0512(11) 0.0456(11) 0.0002(9) 0.0107(10) -0.0009(10)
C7 0.0601(12) 0.0456(11) 0.0434(10) 0.0076(9) 0.0139(10) 0.0010(10)
N8 0.0618(11) 0.0470(9) 0.0409(9) 0.0071(8) 0.0052(8) 0.0034(8)
N9 0.0654(11) 0.0467(9) 0.0423(9) 0.0110(8) 0.0045(8) 0.0039(8)
C10 0.0538(11) 0.0472(11) 0.0383(10) 0.0131(8) 0.0107(9) 0.0028(9)
N11 0.0607(10) 0.0456(9) 0.0375(8) 0.0082(7) 0.0030(8) 0.0050(8)
C12 0.0587(12) 0.0454(11) 0.0351(9) 0.0046(8) 0.0098(9) 0.0087(9)
C13 0.0537(11) 0.0448(10) 0.0382(10) 0.0047(8) 0.0118(9) 0.0121(9)
C14 0.0501(10) 0.0392(9) 0.0372(9) 0.0089(8) 0.0096(8) 0.0128(8)
C15 0.0758(17) 0.0746(16) 0.0492(13) 0.0014(12) -0.0063(12) 0.0077(14)
C16 0.106(2) 0.0701(15) 0.0447(12) 0.0118(11) 0.0283(13) 0.0204(15)
C17 0.0814(15) 0.0427(11) 0.0469(11) 0.0013(9) 0.0133(11) 0.0110(11)
C18 0.0706(15) 0.0491(12) 0.0611(14) 0.0039(11) 0.0076(12) -0.0024(11)
C19 0.0588(12) 0.0428(10) 0.0525(11) 0.0073(9) 0.0159(10) 0.0077(9)
C20 0.0841(17) 0.0510(13) 0.0580(13) -0.0015(11) 0.0132(13) -0.0100(12)
C21 0.126(3) 0.0698(19) 0.121(3) -0.0319(18) -0.029(2) 0.0311(19)
C22 0.0921(18) 0.0526(13) 0.0639(14) 0.0047(11) 0.0093(14) 0.0146(13)
C23 0.108(2) 0.0864(19) 0.0515(14) 0.0100(13) 0.0252(15) -0.0143(17)
C24 0.172(4) 0.119(3) 0.074(2) 0.024(2) 0.042(2) 0.008(3)
C25 0.0674(15) 0.0634(15) 0.0750(16) 0.0229(13) -0.0019(13) 0.0069(12)
C26 0.129(3) 0.099(2) 0.103(2) 0.052(2) -0.017(2) 0.017(2)

loop_
_atom_type_symbol
_atom_type_description
_atom_type_scat_dispersion_real
_atom_type_scat_dispersion_imag
_atom_type_scat_source
C C 0.0181 0.0091 'International Tables Vol C Tables 4.2.6.8 and 6.1.1.4'
H H 0.0000 0.0000 'International Tables Vol C Tables 4.2.6.8 and 6.1.1.4'
N N 0.0311 0.0180 'International Tables Vol C Tables 4.2.6.8 and 6.1.1.4'
S S 0.3331 0.5567 'International Tables Vol C Tables 4.2.6.8 and 6.1.1.4'

loop_
_geom_angle_atom_site_label_1
_geom_angle_atom_site_label_2
_geom_angle_atom_site_label_3
_geom_angle
_geom_angle_site_symmetry_1
_geom_angle_site_symmetry_3
_geom_angle_publ_flag
C3 S1 C23 103.15(13) . . ?
C10 S2 C25 102.08(12) . . ?
C14 N1 N2 113.72(18) . . ?
C3 N2 N1 110.84(18) . . ?
N2 C3 N4 126.1(2) . . ?
N2 C3 S1 118.01(18) . . ?
N4 C3 S1 115.82(16) . . ?
C3 N4 C5 126.61(19) . . ?
N4 C5 C15 110.54(19) . . ?
N4 C5 C6 109.49(17) . . ?
C15 C5 C6 110.2(2) . . ?
C7 C6 C5 115.43(18) . . ?
C7 C6 C20 102.76(19) . . ?
C5 C6 C20 111.99(19) . . ?
N8 C7 C22 128.0(2) . . ?
N8 C7 C6 121.0(2) . . ?
C22 C7 C6 110.80(19) . . ?
C7 N8 N9 113.29(18) . . ?
C10 N9 N8 110.74(17) . . ?
N9 C10 N11 125.83(19) . . ?
N9 C10 S2 117.80(16) . . ?
N11 C10 S2 116.36(16) . . ?
C10 N11 C12 128.05(18) . . ?
N11 C12 C16 110.8(2) . . ?
N11 C12 C13 108.69(16) . . ?
C16 C12 C13 109.96(18) . . ?
C14 C13 C17 101.95(17) . . ?
C14 C13 C12 113.58(16) . . ?
C17 C13 C12 112.01(18) . . ?
N1 C14 C19 128.44(19) . . ?
N1 C14 C13 120.47(19) . . ?
C19 C14 C13 111.06(17) . . ?
C18 C17 C13 105.14(18) . . ?
C19 C18 C17 105.0(2) . . ?
C14 C19 C18 104.71(18) . . ?
C21 C20 C6 107.3(2) . . ?
C20 C21 C22 111.8(3) . . ?
C21 C22 C7 104.5(2) . . ?
C24 C23 S1 114.7(3) . . ?
C26 C25 S2 110.3(2) . . ?

loop_
_geom_bond_atom_site_label_1
_geom_bond_atom_site_label_2
_geom_bond_distance
_geom_bond_site_symmetry_2
_geom_bond_publ_flag
S1 C3 1.777(2) . ?
S1 C23 1.786(3) . ?
S2 C10 1.764(2) . ?
S2 C25 1.799(3) . ?
N1 C14 1.274(3) . ?
N1 N2 1.413(2) . ?
N2 C3 1.293(3) . ?
C3 N4 1.343(3) . ?
N4 C5 1.463(3) . ?
C5 C15 1.526(3) . ?
C5 C6 1.539(3) . ?
C6 C7 1.516(3) . ?
C6 C20 1.545(3) . ?
C7 N8 1.276(3) . ?
C7 C22 1.492(3) . ?
N8 N9 1.411(2) . ?
N9 C10 1.297(3) . ?
C10 N11 1.349(3) . ?
N11 C12 1.455(3) . ?
C12 C16 1.530(3) . ?
C12 C13 1.544(3) . ?
C13 C14 1.520(3) . ?
C13 C17 1.542(3) . ?
C14 C19 1.502(3) . ?
C17 C18 1.528(4) . ?
C18 C19 1.522(3) . ?
C20 C21 1.429(5) . ?
C21 C22 1.466(4) . ?
C23 C24 1.472(6) . ?
C25 C26 1.493(4) . ?

loop_
_geom_hbond_atom_site_label_D
_geom_hbond_atom_site_label_H
_geom_hbond_atom_site_label_A
_geom_hbond_distance_DH
_geom_hbond_distance_HA
_geom_hbond_distance_DA
_geom_hbond_angle_DHA
_geom_hbond_site_symmetry_A
N4 H4 N8 0.86 2.44 2.880(3) 112.1 .
N11 H11 N1 0.86 2.42 2.921(2) 117.7 .
C15 H15A S1 0.96 2.85 3.415(3) 118.6 .
C16 H16C S2 0.96 2.78 3.380(3) 121.7 .

loop_
_geom_torsion_atom_site_label_1
_geom_torsion_atom_site_label_2
_geom_torsion_atom_site_label_3
_geom_torsion_atom_site_label_4
_geom_torsion
_geom_torsion_site_symmetry_1
_geom_torsion_site_symmetry_2
_geom_torsion_site_symmetry_3
_geom_torsion_site_symmetry_4
_geom_torsion_publ_flag
C14 N1 N2 C3 163.40(19) . . . . ?
N1 N2 C3 N4 -1.1(3) . . . . ?
N1 N2 C3 S1 -178.80(15) . . . . ?
C23 S1 C3 N2 -9.7(2) . . . . ?
C23 S1 C3 N4 172.4(2) . . . . ?
N2 C3 N4 C5 -169.6(2) . . . . ?
S1 C3 N4 C5 8.1(3) . . . . ?
C3 N4 C5 C15 -84.3(3) . . . . ?
C3 N4 C5 C6 154.1(2) . . . . ?
N4 C5 C6 C7 -48.4(3) . . . . ?
C15 C5 C6 C7 -170.24(19) . . . . ?
N4 C5 C6 C20 -165.6(2) . . . . ?
C15 C5 C6 C20 72.6(3) . . . . ?
C5 C6 C7 N8 69.3(3) . . . . ?
C20 C6 C7 N8 -168.6(2) . . . . ?
C5 C6 C7 C22 -114.3(2) . . . . ?
C20 C6 C7 C22 7.9(3) . . . . ?
C22 C7 N8 N9 1.7(4) . . . . ?
C6 C7 N8 N9 177.50(19) . . . . ?
C7 N8 N9 C10 169.4(2) . . . . ?
N8 N9 C10 N11 -0.8(3) . . . . ?
N8 N9 C10 S2 178.82(14) . . . . ?
C25 S2 C10 N9 -3.1(2) . . . . ?
C25 S2 C10 N11 176.64(18) . . . . ?
N9 C10 N11 C12 -170.4(2) . . . . ?
S2 C10 N11 C12 9.9(3) . . . . ?
C10 N11 C12 C16 -80.5(3) . . . . ?
C10 N11 C12 C13 158.6(2) . . . . ?
N11 C12 C13 C14 -49.7(2) . . . . ?
C16 C12 C13 C14 -171.1(2) . . . . ?
N11 C12 C13 C17 -164.52(18) . . . . ?
C16 C12 C13 C17 74.1(3) . . . . ?
N2 N1 C14 C19 0.6(3) . . . . ?
N2 N1 C14 C13 178.46(16) . . . . ?
C17 C13 C14 N1 -161.08(19) . . . . ?
C12 C13 C14 N1 78.2(2) . . . . ?
C17 C13 C14 C19 17.1(2) . . . . ?
C12 C13 C14 C19 -103.6(2) . . . . ?
C14 C13 C17 C18 -31.5(2) . . . . ?
C12 C13 C17 C18 90.2(2) . . . . ?
C13 C17 C18 C19 35.2(2) . . . . ?
N1 C14 C19 C18 -178.0(2) . . . . ?
C13 C14 C19 C18 4.0(2) . . . . ?
C17 C18 C19 C14 -23.9(2) . . . . ?
C7 C6 C20 C21 -15.3(3) . . . . ?
C5 C6 C20 C21 109.2(3) . . . . ?
C6 C20 C21 C22 18.1(5) . . . . ?
C20 C21 C22 C7 -12.7(5) . . . . ?
N8 C7 C22 C21 178.3(3) . . . . ?
C6 C7 C22 C21 2.1(4) . . . . ?
C3 S1 C23 C24 -76.4(3) . . . . ?
C10 S2 C25 C26 -167.1(3) . . . . ?
